data_7206084
loop_
_publ_author_name
'Das, Amrita'
'Choudhury, Somnath Ray'
'Estarellas, Carolina'
'Dey, Biswajit'
'Frontera, Antonio'
'Hemming, Joanna'
'Helliwell, Madeleine'
'Gamez, Patrick'
'Mukhopadhyay, Subrata'

_publ_section_title
;
 Supramolecular assemblies involving anion--\p and lone pair--\p
 interactions: experimental observation and theoretical analysis
;
_journal_issue 14
_journal_name_full CrystEngComm
_journal_page_first 4519
_journal_paper_doi 10.1039/c0ce00593b
_journal_volume 13
_journal_year 2011
_chemical_formula_moiety ' C6 H8 Ni O10, 4(C5 H7 N2), 2(F6 P)'
_chemical_formula_sum 'C26 H36 F12 N8 Ni O10 P2'
_chemical_formula_weight 969.28
_chemical_name_systematic
;
?
;
_space_group_IT_number 2
_symmetry_cell_setting triclinic
_symmetry_space_group_name_Hall '-P 1'
_symmetry_space_group_name_H-M 'P -1'
_atom_sites_solution_hydrogens geom
_atom_sites_solution_primary direct
_atom_sites_solution_secondary difmap
_audit_creation_method SHELXL-97
_cell_angle_alpha 84.482(2)
_cell_angle_beta 84.484(2)
_cell_angle_gamma 72.251(2)
_cell_formula_units_Z 1
_cell_length_a 7.0459(10)
_cell_length_b 11.8570(17)
_cell_length_c 11.8501(17)
_cell_measurement_reflns_used 994
_cell_measurement_temperature 100(2)
_cell_measurement_theta_max 26.32
_cell_measurement_theta_min 2.59
_cell_volume 936.2(2)
_computing_cell_refinement 'Bruker SMART'
_computing_data_collection 'Bruker SMART'
_computing_data_reduction 'Bruker SAINT'
_computing_molecular_graphics 'Bruker SHELXTL'
_computing_publication_material 'Bruker SHELXTL'
_computing_structure_refinement 'Bruker SHELXTL'
_computing_structure_solution 'Bruker SHELXTL'
_diffrn_ambient_temperature 100(2)
_diffrn_measured_fraction_theta_full 0.984
_diffrn_measured_fraction_theta_max 0.984
_diffrn_measurement_device_type 'CCD area detector'
_diffrn_measurement_method 'phi and omega scans'
_diffrn_radiation_monochromator graphite
_diffrn_radiation_source 'sealed tube'
_diffrn_radiation_type MoK\a
_diffrn_radiation_wavelength 0.71073
_diffrn_reflns_av_R_equivalents 0.0144
_diffrn_reflns_av_sigmaI/netI 0.0218
_diffrn_reflns_limit_h_max 8
_diffrn_reflns_limit_h_min -8
_diffrn_reflns_limit_k_max 14
_diffrn_reflns_limit_k_min -14
_diffrn_reflns_limit_l_max 14
_diffrn_reflns_limit_l_min -14
_diffrn_reflns_number 7510
_diffrn_reflns_theta_full 26.37
_diffrn_reflns_theta_max 26.37
_diffrn_reflns_theta_min 2.41
_exptl_absorpt_coefficient_mu 0.728
_exptl_absorpt_correction_T_max 1.000
_exptl_absorpt_correction_T_min 0.874
_exptl_absorpt_correction_type multi-scan
_exptl_absorpt_process_details SADABS
_exptl_crystal_colour 'pale green'
_exptl_crystal_density_diffrn 1.719
_exptl_crystal_density_method 'not measured'
_exptl_crystal_description plate
_exptl_crystal_F_000 494
_exptl_crystal_size_max 0.50
_exptl_crystal_size_mid 0.45
_exptl_crystal_size_min 0.20
_refine_diff_density_max 0.510
_refine_diff_density_min -0.359
_refine_diff_density_rms 0.055
_refine_ls_extinction_method none
_refine_ls_goodness_of_fit_ref 1.043
_refine_ls_hydrogen_treatment mixed
_refine_ls_matrix_type full
_refine_ls_number_parameters 340
_refine_ls_number_reflns 3768
_refine_ls_number_restraints 0
_refine_ls_restrained_S_all 1.043
_refine_ls_R_factor_all 0.0309
_refine_ls_R_factor_gt 0.0292
_refine_ls_shift/su_max 0.001
_refine_ls_shift/su_mean 0.000
_refine_ls_structure_factor_coef Fsqd
_refine_ls_weighting_details 'calc w=1/[\s^2^(Fo^2^)+(0.0440P)^2^+0.4867P] where P=(Fo^2^+2Fc^2^)/3'
_refine_ls_weighting_scheme calc
_refine_ls_wR_factor_gt 0.0769
_refine_ls_wR_factor_ref 0.0783
_reflns_number_gt 3573
_reflns_number_total 3768
_reflns_threshold_expression >2sigma(I)
_cod_data_source_file c0ce00593b.txt
_cod_data_source_block m15a
_cod_depositor_comments
;
The following automatic conversions were performed:

'_symmetry_cell_setting' value 'Triclinic' changed to 'triclinic'
according to /home/saulius/struct/CIF-dictionaries/cif_core.dic
dictionary named 'cif_core.dic' version 2.4.1 from 2010-06-29.

Automatic conversion script
Id: cif_fix_values 1715 2011-07-08 13:25:40Z adriana 
;
_cod_original_sg_symbol_Hall -P1
_cod_original_sg_symbol_H-M 'P-1 '
_cod_database_code 7206084

loop_
_symmetry_equiv_pos_as_xyz
'x, y, z'
'-x, -y, -z'

loop_
_atom_site_label
_atom_site_type_symbol
_atom_site_fract_x
_atom_site_fract_y
_atom_site_fract_z
_atom_site_U_iso_or_equiv
_atom_site_adp_type
_atom_site_occupancy
_atom_site_symmetry_multiplicity
_atom_site_calc_flag
_atom_site_refinement_flags
_atom_site_disorder_assembly
_atom_site_disorder_group
Ni1 Ni 1.0000 0.5000 1.0000 0.01425(9) Uani 1 2 d S . .
O1 O 0.72119(16) 0.61256(10) 1.02385(9) 0.0190(2) Uani 1 1 d . . .
O2 O 0.39937(17) 0.67951(11) 0.99631(10) 0.0212(3) Uani 1 1 d . . .
O3 O 0.75062(17) 0.44712(11) 0.71594(9) 0.0210(2) Uani 1 1 d . . .
O4 O 0.92501(16) 0.44185(10) 0.86310(9) 0.0175(2) Uani 1 1 d . . .
O5 O 1.1113(2) 0.62437(12) 0.90111(11) 0.0253(3) Uani 1 1 d . . .
H1O5 H 1.192(4) 0.649(2) 0.926(2) 0.041(7) Uiso 1 1 d . . .
H2O5 H 1.055(3) 0.675(2) 0.859(2) 0.029(6) Uiso 1 1 d . . .
C1 C 0.5767(2) 0.63150(14) 0.96110(13) 0.0162(3) Uani 1 1 d . . .
C2 C 0.6171(2) 0.60293(15) 0.83716(14) 0.0191(3) Uani 1 1 d . . .
H2A H 0.661(3) 0.664(2) 0.7985(19) 0.030(5) Uiso 1 1 d . . .
H2B H 0.497(3) 0.6067(18) 0.8060(17) 0.026(5) Uiso 1 1 d . . .
C3 C 0.7739(2) 0.48850(14) 0.80349(13) 0.0157(3) Uani 1 1 d . . .
P1 P 0.89224(7) 0.85378(4) 0.66088(4) 0.02051(11) Uani 1 1 d . . .
F1 F 0.9879(2) 0.87987(12) 0.53877(10) 0.0504(4) Uani 1 1 d . . .
F2 F 0.67710(19) 0.89415(12) 0.61563(12) 0.0481(3) Uani 1 1 d . . .
F3 F 0.8010(2) 0.82557(14) 0.78626(10) 0.0515(4) Uani 1 1 d . . .
F4 F 1.10960(19) 0.81004(11) 0.70836(13) 0.0464(3) Uani 1 1 d . . .
F5 F 0.91755(18) 0.72052(10) 0.63220(11) 0.0383(3) Uani 1 1 d . . .
F6 F 0.86703(17) 0.98604(10) 0.69153(10) 0.0346(3) Uani 1 1 d . . .
N1 N 0.6004(2) 0.20404(13) 0.79607(13) 0.0213(3) Uani 1 1 d . . .
H1N1 H 0.599(3) 0.234(2) 0.858(2) 0.028(5) Uiso 1 1 d . . .
H2N1 H 0.691(3) 0.140(2) 0.7806(19) 0.028(5) Uiso 1 1 d . . .
N2 N 0.3657(2) 0.37730(12) 0.73773(12) 0.0180(3) Uani 1 1 d . . .
H1N2 H 0.344(3) 0.3898(17) 0.8019(18) 0.017(5) Uiso 1 1 d . . .
N3 N 0.0457(2) 0.23500(15) 0.66317(14) 0.0257(3) Uani 1 1 d . . .
H1N3 H 0.057(3) 0.207(2) 0.601(2) 0.035(6) Uiso 1 1 d . . .
H2N3 H -0.035(4) 0.304(2) 0.677(2) 0.038(6) Uiso 1 1 d . . .
N4 N 0.0967(2) 0.19976(13) 0.85373(13) 0.0225(3) Uani 1 1 d . . .
H1N4 H 0.036(3) 0.274(2) 0.8572(18) 0.030(6) Uiso 1 1 d . . .
C4 C 0.1267(2) 0.16018(15) 0.74821(15) 0.0222(3) Uani 1 1 d . . .
C5 C 0.2438(3) 0.04138(17) 0.73534(18) 0.0298(4) Uani 1 1 d . . .
H5 H 0.264(3) 0.015(2) 0.664(2) 0.032(6) Uiso 1 1 d . . .
C6 C 0.3139(3) -0.02957(17) 0.8283(2) 0.0356(5) Uani 1 1 d . . .
H6 H 0.386(4) -0.104(2) 0.821(2) 0.048(7) Uiso 1 1 d . . .
C7 C 0.2754(3) 0.01389(18) 0.93706(19) 0.0352(4) Uani 1 1 d . . .
H7 H 0.321(4) -0.035(2) 1.001(2) 0.045(7) Uiso 1 1 d . . .
C8 C 0.1694(3) 0.12934(17) 0.94702(17) 0.0294(4) Uani 1 1 d . . .
H8 H 0.143(3) 0.1658(19) 1.0154(19) 0.028(5) Uiso 1 1 d . . .
C9 C 0.5069(2) 0.27654(15) 0.71137(14) 0.0188(3) Uani 1 1 d . . .
C10 C 0.5447(3) 0.25155(17) 0.59588(15) 0.0239(4) Uani 1 1 d . . .
H10 H 0.639(3) 0.179(2) 0.5795(18) 0.029(5) Uiso 1 1 d . . .
C11 C 0.4436(3) 0.33203(18) 0.51578(15) 0.0279(4) Uani 1 1 d . . .
H11 H 0.464(3) 0.315(2) 0.439(2) 0.039(6) Uiso 1 1 d . . .
C12 C 0.3020(3) 0.43819(18) 0.54656(15) 0.0269(4) Uani 1 1 d . . .
H12 H 0.232(3) 0.496(2) 0.4953(19) 0.030(5) Uiso 1 1 d . . .
C13 C 0.2648(3) 0.45846(16) 0.65860(15) 0.0219(3) Uani 1 1 d . . .
H13 H 0.174(3) 0.5263(18) 0.6874(17) 0.021(5) Uiso 1 1 d . . .

loop_
_atom_site_aniso_label
_atom_site_aniso_U_11
_atom_site_aniso_U_22
_atom_site_aniso_U_33
_atom_site_aniso_U_23
_atom_site_aniso_U_13
_atom_site_aniso_U_12
Ni1 0.01221(15) 0.01879(15) 0.01231(15) -0.00144(10) -0.00213(10) -0.00497(11)
O1 0.0150(5) 0.0251(6) 0.0163(5) -0.0045(4) -0.0033(4) -0.0036(4)
O2 0.0146(6) 0.0283(6) 0.0207(6) -0.0059(5) -0.0017(4) -0.0048(5)
O3 0.0224(6) 0.0261(6) 0.0159(6) -0.0034(5) -0.0048(4) -0.0077(5)
O4 0.0164(5) 0.0206(5) 0.0157(5) -0.0029(4) -0.0036(4) -0.0045(4)
O5 0.0228(6) 0.0323(7) 0.0251(7) 0.0111(6) -0.0116(5) -0.0155(6)
C1 0.0155(7) 0.0162(7) 0.0177(7) -0.0001(6) -0.0025(6) -0.0060(6)
C2 0.0158(8) 0.0254(8) 0.0156(8) 0.0008(6) -0.0042(6) -0.0049(6)
C3 0.0148(7) 0.0201(8) 0.0138(7) 0.0005(6) 0.0000(5) -0.0084(6)
P1 0.0240(2) 0.0191(2) 0.0174(2) -0.00160(16) -0.00134(16) -0.00485(17)
F1 0.0802(10) 0.0481(8) 0.0284(6) -0.0105(6) 0.0204(6) -0.0323(7)
F2 0.0354(7) 0.0444(7) 0.0630(9) -0.0111(6) -0.0246(6) -0.0011(6)
F3 0.0733(10) 0.0690(9) 0.0239(6) -0.0036(6) 0.0096(6) -0.0424(8)
F4 0.0351(7) 0.0315(6) 0.0743(9) -0.0030(6) -0.0233(6) -0.0066(5)
F5 0.0423(7) 0.0220(5) 0.0530(8) -0.0078(5) -0.0062(6) -0.0107(5)
F6 0.0387(6) 0.0232(5) 0.0403(6) -0.0116(5) -0.0029(5) -0.0041(5)
N1 0.0214(7) 0.0210(7) 0.0201(7) -0.0048(6) -0.0006(6) -0.0037(6)
N2 0.0184(7) 0.0223(7) 0.0145(7) -0.0027(5) 0.0000(5) -0.0076(5)
N3 0.0255(8) 0.0306(8) 0.0216(8) -0.0075(7) -0.0009(6) -0.0079(7)
N4 0.0224(7) 0.0193(7) 0.0260(8) -0.0034(6) -0.0019(6) -0.0056(6)
C4 0.0168(8) 0.0256(8) 0.0276(9) -0.0061(7) 0.0001(6) -0.0108(7)
C5 0.0251(9) 0.0272(9) 0.0397(11) -0.0130(8) 0.0004(8) -0.0092(7)
C6 0.0290(10) 0.0200(9) 0.0570(13) -0.0056(9) -0.0052(9) -0.0046(8)
C7 0.0355(11) 0.0273(10) 0.0416(12) 0.0076(9) -0.0088(9) -0.0088(8)
C8 0.0316(10) 0.0298(9) 0.0266(9) -0.0002(8) -0.0029(8) -0.0094(8)
C9 0.0165(7) 0.0230(8) 0.0201(8) -0.0027(6) 0.0000(6) -0.0106(6)
C10 0.0232(8) 0.0290(9) 0.0215(8) -0.0077(7) 0.0022(7) -0.0101(7)
C11 0.0307(10) 0.0405(11) 0.0167(8) -0.0038(7) 0.0011(7) -0.0174(8)
C12 0.0276(9) 0.0338(10) 0.0211(9) 0.0061(7) -0.0054(7) -0.0130(8)
C13 0.0194(8) 0.0235(8) 0.0235(8) 0.0008(7) -0.0018(6) -0.0079(7)

loop_
_atom_type_symbol
_atom_type_description
_atom_type_scat_dispersion_real
_atom_type_scat_dispersion_imag
_atom_type_scat_source
C C 0.0033 0.0016 'International Tables Vol C Tables 4.2.6.8 and 6.1.1.4'
H H 0.0000 0.0000 'International Tables Vol C Tables 4.2.6.8 and 6.1.1.4'
N N 0.0061 0.0033 'International Tables Vol C Tables 4.2.6.8 and 6.1.1.4'
O O 0.0106 0.0060 'International Tables Vol C Tables 4.2.6.8 and 6.1.1.4'
F F 0.0171 0.0103 'International Tables Vol C Tables 4.2.6.8 and 6.1.1.4'
P P 0.1023 0.0942 'International Tables Vol C Tables 4.2.6.8 and 6.1.1.4'
Ni Ni 0.3393 1.1124 'International Tables Vol C Tables 4.2.6.8 and 6.1.1.4'

loop_
_geom_angle_atom_site_label_1
_geom_angle_atom_site_label_2
_geom_angle_atom_site_label_3
_geom_angle
_geom_angle_site_symmetry_1
_geom_angle_site_symmetry_3
_geom_angle_publ_flag
O4 Ni1 O4 179.999(1) . 2_767 ?
O4 Ni1 O1 88.90(4) . 2_767 ?
O4 Ni1 O1 91.10(4) 2_767 2_767 ?
O4 Ni1 O1 91.10(4) . . ?
O4 Ni1 O1 88.90(4) 2_767 . ?
O1 Ni1 O1 180.0 2_767 . ?
O4 Ni1 O5 92.02(5) . . ?
O4 Ni1 O5 87.98(5) 2_767 . ?
O1 Ni1 O5 85.44(5) 2_767 . ?
O1 Ni1 O5 94.56(5) . . ?
O4 Ni1 O5 87.98(5) . 2_767 ?
O4 Ni1 O5 92.02(5) 2_767 2_767 ?
O1 Ni1 O5 94.56(5) 2_767 2_767 ?
O1 Ni1 O5 85.44(5) . 2_767 ?
O5 Ni1 O5 180.0 . 2_767 ?
C1 O1 Ni1 127.52(10) . . ?
C3 O4 Ni1 129.30(10) . . ?
Ni1 O5 H1O5 119.2(18) . . ?
Ni1 O5 H2O5 128.0(17) . . ?
H1O5 O5 H2O5 105(2) . . ?
O2 C1 O1 122.01(14) . . ?
O2 C1 C2 117.82(14) . . ?
O1 C1 C2 120.05(14) . . ?
C1 C2 C3 120.20(13) . . ?
C1 C2 H2A 106.5(13) . . ?
C3 C2 H2A 105.1(14) . . ?
C1 C2 H2B 110.2(12) . . ?
C3 C2 H2B 108.0(13) . . ?
H2A C2 H2B 106.0(18) . . ?
O3 C3 O4 123.01(14) . . ?
O3 C3 C2 116.87(14) . . ?
O4 C3 C2 120.08(13) . . ?
F2 P1 F1 91.14(9) . . ?
F2 P1 F6 90.76(7) . . ?
F1 P1 F6 90.31(7) . . ?
F2 P1 F4 178.62(8) . . ?
F1 P1 F4 89.82(9) . . ?
F6 P1 F4 90.23(6) . . ?
F2 P1 F5 89.59(7) . . ?
F1 P1 F5 90.49(7) . . ?
F6 P1 F5 179.11(7) . . ?
F4 P1 F5 89.40(7) . . ?
F2 P1 F3 90.43(8) . . ?
F1 P1 F3 178.42(9) . . ?
F6 P1 F3 89.90(7) . . ?
F4 P1 F3 88.61(8) . . ?
F5 P1 F3 89.29(7) . . ?
C9 N1 H1N1 117.7(15) . . ?
C9 N1 H2N1 119.5(15) . . ?
H1N1 N1 H2N1 119(2) . . ?
C9 N2 C13 123.33(15) . . ?
C9 N2 H1N2 117.2(14) . . ?
C13 N2 H1N2 119.4(14) . . ?
C4 N3 H1N3 116.5(16) . . ?
C4 N3 H2N3 119.8(16) . . ?
H1N3 N3 H2N3 122(2) . . ?
C4 N4 C8 122.81(16) . . ?
C4 N4 H1N4 115.2(15) . . ?
C8 N4 H1N4 121.9(15) . . ?
N3 C4 N4 118.24(16) . . ?
N3 C4 C5 123.96(17) . . ?
N4 C4 C5 117.81(17) . . ?
C6 C5 C4 119.53(18) . . ?
C6 C5 H5 122.7(14) . . ?
C4 C5 H5 117.7(14) . . ?
C5 C6 C7 121.03(18) . . ?
C5 C6 H6 120.4(17) . . ?
C7 C6 H6 118.5(17) . . ?
C8 C7 C6 118.51(19) . . ?
C8 C7 H7 120.4(16) . . ?
C6 C7 H7 121.1(16) . . ?
C7 C8 N4 120.24(18) . . ?
C7 C8 H8 123.7(13) . . ?
N4 C8 H8 116.0(13) . . ?
N1 C9 N2 118.37(15) . . ?
N1 C9 C10 123.68(16) . . ?
N2 C9 C10 117.92(15) . . ?
C11 C10 C9 119.20(17) . . ?
C11 C10 H10 124.0(13) . . ?
C9 C10 H10 116.7(13) . . ?
C10 C11 C12 121.06(17) . . ?
C10 C11 H11 120.1(14) . . ?
C12 C11 H11 118.8(14) . . ?
C13 C12 C11 118.47(17) . . ?
C13 C12 H12 117.5(14) . . ?
C11 C12 H12 124.0(14) . . ?
C12 C13 N2 119.95(17) . . ?
C12 C13 H13 124.9(12) . . ?
N2 C13 H13 115.1(12) . . ?

loop_
_geom_bond_atom_site_label_1
_geom_bond_atom_site_label_2
_geom_bond_distance
_geom_bond_site_symmetry_2
_geom_bond_publ_flag
Ni1 O4 1.9971(11) . ?
Ni1 O4 1.9972(11) 2_767 ?
Ni1 O1 2.0218(11) 2_767 ?
Ni1 O1 2.0218(11) . ?
Ni1 O5 2.0878(13) . ?
Ni1 O5 2.0878(13) 2_767 ?
O1 C1 1.2704(18) . ?
O2 C1 1.253(2) . ?
O3 C3 1.2344(19) . ?
O4 C3 1.2839(19) . ?
O5 H1O5 0.80(3) . ?
O5 H2O5 0.78(3) . ?
C1 C2 1.520(2) . ?
C2 C3 1.525(2) . ?
C2 H2A 0.94(2) . ?
C2 H2B 0.94(2) . ?
P1 F2 1.5745(13) . ?
P1 F1 1.5803(13) . ?
P1 F6 1.5968(11) . ?
P1 F4 1.5989(12) . ?
P1 F5 1.6012(11) . ?
P1 F3 1.6078(13) . ?
N1 C9 1.340(2) . ?
N1 H1N1 0.85(2) . ?
N1 H2N1 0.85(2) . ?
N2 C9 1.342(2) . ?
N2 C13 1.360(2) . ?
N2 H1N2 0.78(2) . ?
N3 C4 1.326(2) . ?
N3 H1N3 0.82(3) . ?
N3 H2N3 0.86(3) . ?
N4 C4 1.353(2) . ?
N4 C8 1.361(2) . ?
N4 H1N4 0.86(2) . ?
C4 C5 1.413(2) . ?
C5 C6 1.355(3) . ?
C5 H5 0.92(2) . ?
C6 C7 1.406(3) . ?
C6 H6 0.88(3) . ?
C7 C8 1.355(3) . ?
C7 H7 0.93(3) . ?
C8 H8 0.93(2) . ?
C9 C10 1.411(2) . ?
C10 C11 1.364(3) . ?
C10 H10 0.93(2) . ?
C11 C12 1.402(3) . ?
C11 H11 0.94(2) . ?
C12 C13 1.358(3) . ?
C12 H12 0.92(2) . ?
C13 H13 0.93(2) . ?

loop_
_geom_hbond_atom_site_label_D
_geom_hbond_atom_site_label_H
_geom_hbond_atom_site_label_A
_geom_hbond_distance_DH
_geom_hbond_distance_HA
_geom_hbond_distance_DA
_geom_hbond_angle_DHA
_geom_hbond_site_symmetry_A
O5 H1O5 O2 0.80(3) 1.89(3) 2.6855(18) 170(3) 1_655
N4 H1N4 O4 0.86(2) 1.91(2) 2.7629(19) 175(2) 1_455
N1 H1N1 O2 0.85(2) 2.09(2) 2.9351(19) 175(2) 2_667
N3 H2N3 O3 0.86(3) 1.96(3) 2.812(2) 171(2) 1_455
N2 H1N2 O1 0.78(2) 2.07(2) 2.8388(19) 168(2) 2_667
O5 H2O5 F3 0.78(3) 2.28(3) 3.015(2) 159(2) .
O5 H2O5 F4 0.78(3) 2.36(2) 3.0142(19) 142(2) .
N1 H2N1 F6 0.85(2) 2.17(2) 2.9921(19) 161(2) 1_545
N3 H1N3 F1 0.82(3) 2.13(3) 2.928(2) 163(2) 2_666

loop_
_geom_torsion_atom_site_label_1
_geom_torsion_atom_site_label_2
_geom_torsion_atom_site_label_3
_geom_torsion_atom_site_label_4
_geom_torsion
_geom_torsion_site_symmetry_1
_geom_torsion_site_symmetry_2
_geom_torsion_site_symmetry_3
_geom_torsion_site_symmetry_4
_geom_torsion_publ_flag
O4 Ni1 O1 C1 -3.66(13) . . . . ?
O4 Ni1 O1 C1 176.34(13) 2_767 . . . ?
O1 Ni1 O1 C1 92(37) 2_767 . . . ?
O5 Ni1 O1 C1 88.46(13) . . . . ?
O5 Ni1 O1 C1 -91.54(13) 2_767 . . . ?
O4 Ni1 O4 C3 -52(80) 2_767 . . . ?
O1 Ni1 O4 C3 -163.53(13) 2_767 . . . ?
O1 Ni1 O4 C3 16.47(13) . . . . ?
O5 Ni1 O4 C3 -78.13(13) . . . . ?
O5 Ni1 O4 C3 101.87(13) 2_767 . . . ?
Ni1 O1 C1 O2 162.02(11) . . . . ?
Ni1 O1 C1 C2 -21.9(2) . . . . ?
O2 C1 C2 C3 -141.67(15) . . . . ?
O1 C1 C2 C3 42.1(2) . . . . ?
Ni1 O4 C3 O3 175.43(11) . . . . ?
Ni1 O4 C3 C2 -2.1(2) . . . . ?
C1 C2 C3 O3 153.03(15) . . . . ?
C1 C2 C3 O4 -29.3(2) . . . . ?
C8 N4 C4 N3 178.46(16) . . . . ?
C8 N4 C4 C5 -1.8(3) . . . . ?
N3 C4 C5 C6 -177.50(18) . . . . ?
N4 C4 C5 C6 2.8(3) . . . . ?
C4 C5 C6 C7 -1.4(3) . . . . ?
C5 C6 C7 C8 -1.2(3) . . . . ?
C6 C7 C8 N4 2.2(3) . . . . ?
C4 N4 C8 C7 -0.7(3) . . . . ?
C13 N2 C9 N1 178.43(15) . . . . ?
C13 N2 C9 C10 -3.2(2) . . . . ?
N1 C9 C10 C11 -179.00(16) . . . . ?
N2 C9 C10 C11 2.7(2) . . . . ?
C9 C10 C11 C12 -0.6(3) . . . . ?
C10 C11 C12 C13 -1.2(3) . . . . ?
C11 C12 C13 N2 0.8(3) . . . . ?
C9 N2 C13 C12 1.4(2) . . . . ?
